data_7235672
loop_
_publ_author_name
'G\"ulcemal, Derya'
'G\"ok\,ce, Ayta\,c G\"urhan'
'G\"ulcemal, S\"uleyman'
'\,Cetinkaya, Bekir'

_publ_section_title
;
 Hydroxyl and ester functionalized N-heterocyclic carbene complexes of
 iridium(i): efficient catalysts for transfer hydrogenation reactions
;
_journal_issue 50
_journal_name_full 'RSC Adv.'
_journal_page_first 26222
_journal_paper_doi 10.1039/C4RA02993C
_journal_volume 4
_journal_year 2014
_chemical_formula_moiety 'C38 H52 Cl Ir N2 O2'
_chemical_formula_sum 'C38 H52 Cl Ir N2 O2'
_chemical_formula_weight 796.47
_space_group_IT_number 14
_space_group_name_Hall '-P 2ybc'
_space_group_name_H-M_alt 'P 1 21/c 1'
_symmetry_cell_setting monoclinic
_symmetry_space_group_name_H-M 'P 1 21/c 1'
_atom_sites_solution_hydrogens geom
_atom_sites_solution_primary direct
_atom_sites_solution_secondary difmap
_audit_creation_method 'SHELXL-97 (Sheldrick, 2008)'
_cell_angle_alpha 90.00
_cell_angle_beta 111.855(4)
_cell_angle_gamma 90.00
_cell_formula_units_Z 4
_cell_length_a 15.8134(6)
_cell_length_b 13.3320(4)
_cell_length_c 18.0822(6)
_cell_measurement_temperature 293(2)
_cell_measurement_theta_max 26.37
_cell_measurement_theta_min 2.93
_cell_volume 3538.2(2)
_computing_cell_refinement
;
CrysAlisPro, Agilent Technologies,
Version 1.171.36.28 (release 01-02-2013 CrysAlis171 .NET)
(compiled Feb  1 2013,16:14:44)
;
_computing_data_collection
;
CrysAlisPro, Agilent Technologies,
Version 1.171.36.28 (release 01-02-2013 CrysAlis171 .NET)
(compiled Feb  1 2013,16:14:44)
;
_computing_data_reduction
;
CrysAlisPro, Agilent Technologies,
Version 1.171.36.28 (release 01-02-2013 CrysAlis171 .NET)
(compiled Feb  1 2013,16:14:44)
;
_computing_molecular_graphics 'ORTEP-3 (Farrugia, 1997)'
_computing_publication_material 'SHELXL-97 (Sheldrick, 2008)'
_computing_structure_refinement 'SHELXL-97 (Sheldrick, 2008)'
_computing_structure_solution 'SHELXS-97 (Sheldrick, 2008)'
_diffrn_ambient_temperature 293(2)
_diffrn_detector_area_resol_mean 16.1333
_diffrn_measured_fraction_theta_full 0.998
_diffrn_measured_fraction_theta_max 0.998
_diffrn_measurement_device_type 'Xcalibur, Eos'
_diffrn_measurement_method '\w scans'
_diffrn_radiation_monochromator graphite
_diffrn_radiation_source 'fine-focus sealed tube'
_diffrn_radiation_type MoK\a
_diffrn_radiation_wavelength 0.71073
_diffrn_reflns_av_R_equivalents 0.0288
_diffrn_reflns_av_sigmaI/netI 0.0368
_diffrn_reflns_limit_h_max 19
_diffrn_reflns_limit_h_min -19
_diffrn_reflns_limit_k_max 16
_diffrn_reflns_limit_k_min -16
_diffrn_reflns_limit_l_max 20
_diffrn_reflns_limit_l_min -22
_diffrn_reflns_number 20108
_diffrn_reflns_theta_full 26.00
_diffrn_reflns_theta_max 26.37
_diffrn_reflns_theta_min 2.93
_exptl_absorpt_coefficient_mu 3.884
_exptl_absorpt_correction_T_max 0.673
_exptl_absorpt_correction_T_min 0.428
_exptl_absorpt_correction_type multi-scan
_exptl_absorpt_process_details
;
CrysAlisPro, Agilent Technologies,
Version 1.171.36.28 (release 01-02-2013 CrysAlis171 .NET)
(compiled Feb  1 2013,16:14:44)
Empirical absorption correction using spherical harmonics,
 implemented in SCALE3 ABSPACK scaling algorithm.
;
_exptl_crystal_colour yellow
_exptl_crystal_density_diffrn 1.495
_exptl_crystal_density_method 'not measured'
_exptl_crystal_description prism
_exptl_crystal_F_000 1616
_exptl_crystal_size_max 0.295
_exptl_crystal_size_mid 0.184
_exptl_crystal_size_min 0.102
_refine_diff_density_max 0.717
_refine_diff_density_min -0.918
_refine_diff_density_rms 0.076
_refine_ls_extinction_method none
_refine_ls_goodness_of_fit_ref 1.014
_refine_ls_hydrogen_treatment constr
_refine_ls_matrix_type full
_refine_ls_number_parameters 405
_refine_ls_number_reflns 7221
_refine_ls_number_restraints 0
_refine_ls_restrained_S_all 1.014
_refine_ls_R_factor_all 0.0388
_refine_ls_R_factor_gt 0.0259
_refine_ls_shift/su_max 0.002
_refine_ls_shift/su_mean 0.000
_refine_ls_structure_factor_coef Fsqd
_refine_ls_weighting_details 'calc w=1/[\s^2^(Fo^2^)+(0.0205P)^2^+0.9325P] where P=(Fo^2^+2Fc^2^)/3'
_refine_ls_weighting_scheme calc
_refine_ls_wR_factor_gt 0.0504
_refine_ls_wR_factor_ref 0.0549
_reflns_number_gt 5873
_reflns_number_total 7221
_reflns_threshold_expression >2sigma(I)
_cod_data_source_file c4ra02993c2.cif
_cod_data_source_block 3d
_cod_depositor_comments
;
The following automatic conversions were performed:

data item '_symmetry_cell_setting' value 'Monoclinic' was changed to
'monoclinic' in accordance with the
/home/saulius/struct/COD-crude-data/automatic-downloads/DataCite-retrospective/RSC/depositions/lib/dictionaries/cif_core.dic
dictionary named 'cif_core.dic' version 2.4.2 last updated on
2011-04-26.

Automatic conversion script
Id: cif_fix_values 6909 2019-04-08 15:41:33Z antanas 
;
_cod_database_code 7235672

loop_
_symmetry_equiv_pos_as_xyz
'x, y, z'
'-x, y+1/2, -z+1/2'
'-x, -y, -z'
'x, -y-1/2, z-1/2'

loop_
_atom_site_label
_atom_site_type_symbol
_atom_site_fract_x
_atom_site_fract_y
_atom_site_fract_z
_atom_site_U_iso_or_equiv
_atom_site_adp_type
_atom_site_occupancy
_atom_site_symmetry_multiplicity
_atom_site_calc_flag
_atom_site_refinement_flags
Ir1 Ir 0.164987(8) 0.478963(10) 0.349307(7) 0.03457(5) Uani 1 1 d .
N1 N 0.24189(15) 0.40843(18) 0.52019(14) 0.0314(6) Uani 1 1 d .
O1 O 0.25935(13) 0.73839(16) 0.51756(13) 0.0418(5) Uani 1 1 d .
C1 C 0.20059(19) 0.4837(2) 0.46946(18) 0.0314(7) Uani 1 1 d .
Cl1 Cl 0.05285(6) 0.36190(8) 0.34969(5) 0.0570(2) Uani 1 1 d .
C3 C 0.23545(18) 0.4237(2) 0.59428(16) 0.0299(7) Uani 1 1 d .
C2 C 0.19209(18) 0.5152(2) 0.58932(17) 0.0298(6) Uani 1 1 d .
N2 N 0.17263(15) 0.55161(19) 0.51182(14) 0.0312(6) Uani 1 1 d .
O2 O 0.30928(16) 0.8383(2) 0.62351(16) 0.0713(8) Uani 1 1 d .
C4 C 0.25995(19) 0.3662(2) 0.66261(17) 0.0355(7) Uani 1 1 d .
H4 H 0.2907 0.3058 0.6663 0.043 Uiso 1 1 calc R
C5 C 0.23767(19) 0.4004(3) 0.72587(17) 0.0366(7) Uani 1 1 d .
C6 C 0.19429(19) 0.4932(3) 0.72057(18) 0.0366(8) Uani 1 1 d .
C26 C 0.3405(2) 0.1636(2) 0.56987(19) 0.0414(8) Uani 1 1 d .
C7 C 0.17135(19) 0.5512(2) 0.65282(17) 0.0352(7) Uani 1 1 d .
H7 H 0.1427 0.6128 0.6496 0.042 Uiso 1 1 calc R
C12 C 0.2370(2) 0.6082(3) 0.3397(2) 0.0538(10) Uani 1 1 d .
H12 H 0.2550 0.6522 0.3865 0.065 Uiso 1 1 calc R
C13 C 0.1956(4) 0.6625(3) 0.2616(3) 0.0890(15) Uani 1 1 d .
H13A H 0.1886 0.7327 0.2721 0.107 Uiso 1 1 calc R
H13B H 0.2370 0.6585 0.2334 0.107 Uiso 1 1 calc R
C34 C 0.3233(2) 0.7927(3) 0.5726(2) 0.0442(8) Uani 1 1 d .
C14 C 0.1050(4) 0.6218(4) 0.2092(3) 0.1036(19) Uani 1 1 d .
H14A H 0.0995 0.6276 0.1541 0.124 Uiso 1 1 calc R
H14B H 0.0575 0.6626 0.2158 0.124 Uiso 1 1 calc R
C16 C 0.1472(2) 0.4347(3) 0.22846(19) 0.0544(10) Uani 1 1 d .
H16 H 0.1166 0.3701 0.2114 0.065 Uiso 1 1 calc R
C15 C 0.0896(3) 0.5140(4) 0.2257(2) 0.0681(12) Uani 1 1 d .
H15 H 0.0251 0.4951 0.2072 0.082 Uiso 1 1 calc R
C18 C 0.3150(3) 0.4730(3) 0.2850(2) 0.0655(12) Uani 1 1 d .
H18A H 0.3547 0.5169 0.2698 0.079 Uiso 1 1 calc R
H18B H 0.3484 0.4118 0.3061 0.079 Uiso 1 1 calc R
C20 C 0.02285(19) 0.6372(3) 0.46684(19) 0.0428(8) Uani 1 1 d .
H20A H -0.0053 0.5783 0.4360 0.051 Uiso 1 1 calc R
H20B H 0.0189 0.6313 0.5189 0.051 Uiso 1 1 calc R
C33 C 0.4479(2) 0.4219(3) 0.5813(2) 0.0578(10) Uani 1 1 d .
H33A H 0.4258 0.4344 0.5249 0.087 Uiso 1 1 calc R
H33B H 0.5118 0.4371 0.6043 0.087 Uiso 1 1 calc R
H33C H 0.4155 0.4636 0.6052 0.087 Uiso 1 1 calc R
C25 C 0.3515(2) 0.2643(2) 0.55435(18) 0.0348(7) Uani 1 1 d .
C24 C 0.16797(19) 0.7368(2) 0.51876(18) 0.0365(7) Uani 1 1 d .
H24 H 0.1713 0.7355 0.5740 0.044 Uiso 1 1 calc R
C23 C 0.1164(2) 0.8290(2) 0.4769(2) 0.0498(9) Uani 1 1 d .
H23A H 0.1196 0.8342 0.4245 0.060 Uiso 1 1 calc R
H23B H 0.1445 0.8884 0.5070 0.060 Uiso 1 1 calc R
C21 C -0.0277(2) 0.7304(3) 0.4254(2) 0.0530(9) Uani 1 1 d .
H21A H -0.0293 0.7323 0.3712 0.064 Uiso 1 1 calc R
H21B H -0.0900 0.7276 0.4228 0.064 Uiso 1 1 calc R
C30 C 0.4331(2) 0.3138(3) 0.5959(2) 0.0431(8) Uani 1 1 d .
C28 C 0.4932(3) 0.1622(3) 0.6709(2) 0.0592(10) Uani 1 1 d .
C29 C 0.5025(2) 0.2610(3) 0.6532(2) 0.0555(10) Uani 1 1 d .
H29 H 0.5572 0.2936 0.6806 0.067 Uiso 1 1 calc R
C27 C 0.4118(3) 0.1152(3) 0.6286(2) 0.0532(9) Uani 1 1 d .
H27 H 0.4045 0.0484 0.6399 0.064 Uiso 1 1 calc R
C36 C 0.4003(3) 0.8589(4) 0.4877(3) 0.0911(16) Uani 1 1 d .
H36A H 0.3541 0.8305 0.4414 0.137 Uiso 1 1 calc R
H36B H 0.4566 0.8630 0.4793 0.137 Uiso 1 1 calc R
H36C H 0.3820 0.9248 0.4971 0.137 Uiso 1 1 calc R
C35 C 0.4130(2) 0.7927(3) 0.5597(2) 0.0501(9) Uani 1 1 d .
C22 C 0.0171(2) 0.8239(3) 0.4684(2) 0.0576(10) Uani 1 1 d .
H22A H 0.0137 0.8251 0.5209 0.069 Uiso 1 1 calc R
H22B H -0.0150 0.8822 0.4393 0.069 Uiso 1 1 calc R
C32 C 0.2550(2) 0.1052(3) 0.5253(2) 0.0580(10) Uani 1 1 d .
H32A H 0.2038 0.1372 0.5319 0.087 Uiso 1 1 calc R
H32B H 0.2610 0.0381 0.5458 0.087 Uiso 1 1 calc R
H32C H 0.2455 0.1032 0.4697 0.087 Uiso 1 1 calc R
C9 C 0.2582(2) 0.3347(3) 0.79859(19) 0.0561(10) Uani 1 1 d .
H9A H 0.2922 0.3724 0.8455 0.084 Uiso 1 1 calc R
H9B H 0.2933 0.2778 0.7944 0.084 Uiso 1 1 calc R
H9C H 0.2021 0.3122 0.8021 0.084 Uiso 1 1 calc R
C8 C 0.1713(3) 0.5309(3) 0.7897(2) 0.0549(10) Uani 1 1 d .
H8A H 0.1352 0.4817 0.8033 0.082 Uiso 1 1 calc R
H8B H 0.1376 0.5924 0.7750 0.082 Uiso 1 1 calc R
H8C H 0.2265 0.5426 0.8348 0.082 Uiso 1 1 calc R
C17 C 0.2333(3) 0.4478(3) 0.2121(2) 0.0651(11) Uani 1 1 d .
H17A H 0.2454 0.3864 0.1891 0.078 Uiso 1 1 calc R
H17B H 0.2240 0.5009 0.1732 0.078 Uiso 1 1 calc R
C11 C 0.2917(2) 0.5230(3) 0.3496(2) 0.0453(8) Uani 1 1 d .
H11 H 0.3406 0.5189 0.4023 0.054 Uiso 1 1 calc R
C10 C 0.2747(2) 0.3187(2) 0.49198(18) 0.0408(8) Uani 1 1 d .
H10A H 0.2945 0.3383 0.4493 0.049 Uiso 1 1 calc R
H10B H 0.2241 0.2726 0.4697 0.049 Uiso 1 1 calc R
C19 C 0.12243(19) 0.6422(2) 0.47613(17) 0.0335(7) Uani 1 1 d .
H19 H 0.1228 0.6463 0.4221 0.040 Uiso 1 1 calc R
C38 C 0.4400(3) 0.6874(3) 0.5455(3) 0.0734(13) Uani 1 1 d .
H38A H 0.4469 0.6462 0.5909 0.110 Uiso 1 1 calc R
H38B H 0.4966 0.6896 0.5374 0.110 Uiso 1 1 calc R
H38C H 0.3935 0.6596 0.4991 0.110 Uiso 1 1 calc R
C37 C 0.4867(3) 0.8348(4) 0.6331(3) 0.0884(16) Uani 1 1 d .
H37A H 0.4665 0.8972 0.6474 0.133 Uiso 1 1 calc R
H37B H 0.5410 0.8458 0.6223 0.133 Uiso 1 1 calc R
H37C H 0.4993 0.7880 0.6763 0.133 Uiso 1 1 calc R
C31 C 0.5718(3) 0.1069(4) 0.7332(3) 0.0967(16) Uani 1 1 d .
H31A H 0.6073 0.0733 0.7077 0.145 Uiso 1 1 calc R
H31B H 0.5481 0.0585 0.7598 0.145 Uiso 1 1 calc R
H31C H 0.6095 0.1540 0.7715 0.145 Uiso 1 1 calc R

loop_
_atom_site_aniso_label
_atom_site_aniso_U_11
_atom_site_aniso_U_22
_atom_site_aniso_U_33
_atom_site_aniso_U_23
_atom_site_aniso_U_13
_atom_site_aniso_U_12
Ir1 0.04115(8) 0.03864(8) 0.02548(7) -0.00089(6) 0.01420(5) -0.00147(6)
N1 0.0369(14) 0.0319(14) 0.0271(13) 0.0000(12) 0.0139(11) 0.0027(11)
O1 0.0380(12) 0.0458(14) 0.0477(13) -0.0127(12) 0.0227(10) -0.0093(10)
C1 0.0334(16) 0.0325(16) 0.0303(16) -0.0032(15) 0.0141(13) -0.0066(14)
Cl1 0.0463(5) 0.0729(7) 0.0509(5) -0.0038(5) 0.0171(4) -0.0195(5)
C3 0.0273(15) 0.0357(18) 0.0272(15) -0.0012(14) 0.0108(12) -0.0016(13)
C2 0.0279(15) 0.0351(16) 0.0254(15) 0.0000(14) 0.0089(12) -0.0034(13)
N2 0.0346(13) 0.0332(14) 0.0266(13) -0.0016(12) 0.0125(10) 0.0003(11)
O2 0.0573(16) 0.094(2) 0.0686(18) -0.0433(18) 0.0302(13) -0.0150(15)
C4 0.0348(17) 0.0401(19) 0.0309(16) 0.0035(15) 0.0114(13) 0.0026(14)
C5 0.0310(16) 0.051(2) 0.0252(15) 0.0049(15) 0.0079(12) -0.0025(15)
C6 0.0296(16) 0.054(2) 0.0259(16) -0.0035(15) 0.0096(13) -0.0036(15)
C26 0.057(2) 0.0386(19) 0.0382(18) -0.0003(17) 0.0282(16) 0.0064(17)
C7 0.0343(16) 0.0431(19) 0.0292(16) -0.0044(15) 0.0128(13) -0.0001(14)
C12 0.082(3) 0.044(2) 0.049(2) -0.0023(19) 0.040(2) -0.012(2)
C13 0.148(5) 0.056(3) 0.080(3) 0.023(3) 0.062(3) 0.009(3)
C34 0.044(2) 0.041(2) 0.049(2) -0.0095(18) 0.0183(16) -0.0041(16)
C14 0.140(5) 0.110(5) 0.066(3) 0.046(3) 0.044(3) 0.058(4)
C16 0.064(2) 0.070(3) 0.0270(17) -0.0178(19) 0.0142(16) -0.013(2)
C15 0.065(3) 0.107(4) 0.0266(18) 0.016(2) 0.0096(17) 0.008(3)
C18 0.071(3) 0.069(3) 0.075(3) -0.019(2) 0.049(2) -0.015(2)
C20 0.0363(18) 0.047(2) 0.0417(19) 0.0026(17) 0.0103(15) -0.0045(15)
C33 0.051(2) 0.050(2) 0.076(3) -0.010(2) 0.0272(19) -0.0095(19)
C25 0.0413(18) 0.0357(18) 0.0328(17) -0.0024(15) 0.0202(14) 0.0043(15)
C24 0.0345(17) 0.0382(18) 0.0391(18) -0.0047(16) 0.0161(14) -0.0019(14)
C23 0.056(2) 0.0355(19) 0.054(2) 0.0024(18) 0.0164(17) 0.0006(17)
C21 0.0392(19) 0.059(2) 0.051(2) 0.004(2) 0.0046(16) 0.0057(18)
C30 0.046(2) 0.043(2) 0.047(2) -0.0010(17) 0.0241(16) 0.0054(17)
C28 0.062(3) 0.064(3) 0.051(2) 0.004(2) 0.0196(19) 0.025(2)
C29 0.043(2) 0.066(3) 0.055(2) -0.008(2) 0.0158(17) 0.0051(19)
C27 0.077(3) 0.041(2) 0.049(2) 0.0079(19) 0.032(2) 0.012(2)
C36 0.091(3) 0.092(4) 0.117(4) 0.031(3) 0.070(3) 0.006(3)
C35 0.041(2) 0.046(2) 0.069(3) -0.008(2) 0.0267(18) -0.0061(17)
C22 0.052(2) 0.051(2) 0.056(2) -0.003(2) 0.0038(18) 0.0162(19)
C32 0.082(3) 0.043(2) 0.054(2) -0.0011(19) 0.031(2) -0.011(2)
C9 0.061(2) 0.070(3) 0.0377(19) 0.013(2) 0.0194(17) 0.013(2)
C8 0.062(2) 0.074(3) 0.0336(18) -0.0004(19) 0.0229(17) 0.010(2)
C17 0.083(3) 0.074(3) 0.050(2) -0.017(2) 0.038(2) -0.003(2)
C11 0.047(2) 0.053(2) 0.0415(19) -0.0098(18) 0.0236(16) -0.0185(18)
C10 0.0497(19) 0.0375(18) 0.0350(17) -0.0060(16) 0.0155(15) 0.0025(16)
C19 0.0383(17) 0.0338(17) 0.0283(16) 0.0025(14) 0.0122(13) 0.0021(14)
C38 0.061(3) 0.057(3) 0.113(4) -0.024(3) 0.044(2) 0.005(2)
C37 0.047(2) 0.092(4) 0.120(4) -0.039(3) 0.023(2) -0.011(2)
C31 0.090(3) 0.095(4) 0.080(3) 0.022(3) 0.003(3) 0.043(3)

loop_
_atom_type_symbol
_atom_type_description
_atom_type_scat_dispersion_real
_atom_type_scat_dispersion_imag
_atom_type_scat_source
C C 0.0033 0.0016 'International Tables Vol C Tables 4.2.6.8 and 6.1.1.4'
H H 0.0000 0.0000 'International Tables Vol C Tables 4.2.6.8 and 6.1.1.4'
N N 0.0061 0.0033 'International Tables Vol C Tables 4.2.6.8 and 6.1.1.4'
O O 0.0106 0.0060 'International Tables Vol C Tables 4.2.6.8 and 6.1.1.4'
Cl Cl 0.1484 0.1585 'International Tables Vol C Tables 4.2.6.8 and 6.1.1.4'
Ir Ir -1.4442 7.9887 'International Tables Vol C Tables 4.2.6.8 and 6.1.1.4'

loop_
_geom_angle_atom_site_label_1
_geom_angle_atom_site_label_2
_geom_angle_atom_site_label_3
_geom_angle
C1 Ir1 C11 96.02(12)
C1 Ir1 C12 96.87(13)
C11 Ir1 C12 38.93(13)
C1 Ir1 C15 158.01(15)
C11 Ir1 C15 95.85(15)
C12 Ir1 C15 81.08(16)
C1 Ir1 C16 164.11(14)
C11 Ir1 C16 81.02(13)
C12 Ir1 C16 90.60(14)
C15 Ir1 C16 37.26(15)
C1 Ir1 Cl1 85.82(8)
C11 Ir1 Cl1 155.03(10)
C12 Ir1 Cl1 165.63(11)
C15 Ir1 Cl1 91.14(13)
C16 Ir1 Cl1 90.42(11)
C1 N1 C3 110.7(2)
C1 N1 C10 120.8(2)
C3 N1 C10 127.8(2)
C34 O1 C24 118.5(2)
N1 C1 N2 106.7(2)
N1 C1 Ir1 125.0(2)
N2 C1 Ir1 127.1(2)
C4 C3 C2 120.9(3)
C4 C3 N1 133.0(3)
C2 C3 N1 106.1(2)
C3 C2 C7 120.9(3)
C3 C2 N2 106.8(2)
C7 C2 N2 132.2(3)
C1 N2 C2 109.6(2)
C1 N2 C19 122.6(2)
C2 N2 C19 127.5(2)
C3 C4 C5 118.7(3)
C4 C5 C6 120.0(3)
C4 C5 C9 119.1(3)
C6 C5 C9 120.8(3)
C7 C6 C5 121.1(3)
C7 C6 C8 118.9(3)
C5 C6 C8 120.0(3)
C27 C26 C25 118.3(3)
C27 C26 C32 118.8(3)
C25 C26 C32 122.9(3)
C6 C7 C2 118.4(3)
C11 C12 C13 123.0(3)
C11 C12 Ir1 69.67(19)
C13 C12 Ir1 114.2(3)
C14 C13 C12 113.7(4)
O2 C34 O1 123.0(3)
O2 C34 C35 124.8(3)
O1 C34 C35 112.1(3)
C13 C14 C15 114.1(4)
C15 C16 C17 122.4(4)
C15 C16 Ir1 70.5(2)
C17 C16 Ir1 112.1(2)
C16 C15 C14 125.6(4)
C16 C15 Ir1 72.2(2)
C14 C15 Ir1 110.1(3)
C17 C18 C11 113.7(3)
C21 C20 C19 110.6(3)
C30 C25 C26 120.4(3)
C30 C25 C10 120.3(3)
C26 C25 C10 119.3(3)
O1 C24 C19 107.0(2)
O1 C24 C23 109.5(3)
C19 C24 C23 110.9(2)
C24 C23 C22 111.0(3)
C22 C21 C20 111.3(3)
C29 C30 C25 118.6(3)
C29 C30 C33 119.2(3)
C25 C30 C33 122.2(3)
C29 C28 C27 117.7(3)
C29 C28 C31 120.5(4)
C27 C28 C31 121.8(4)
C28 C29 C30 122.4(4)
C28 C27 C26 122.6(4)
C37 C35 C38 108.6(3)
C37 C35 C36 110.5(4)
C38 C35 C36 110.4(3)
C37 C35 C34 108.8(3)
C38 C35 C34 111.3(3)
C36 C35 C34 107.2(3)
C21 C22 C23 111.0(3)
C18 C17 C16 113.5(3)
C12 C11 C18 125.4(3)
C12 C11 Ir1 71.40(19)
C18 C11 Ir1 112.7(2)
N1 C10 C25 115.1(2)
N2 C19 C24 112.8(2)
N2 C19 C20 112.5(2)
C24 C19 C20 111.7(2)

loop_
_geom_bond_atom_site_label_1
_geom_bond_atom_site_label_2
_geom_bond_distance
Ir1 C1 2.032(3)
Ir1 C11 2.086(3)
Ir1 C12 2.109(3)
Ir1 C15 2.156(4)
Ir1 C16 2.178(3)
Ir1 Cl1 2.3642(8)
N1 C1 1.353(4)
N1 C3 1.396(3)
N1 C10 1.468(4)
O1 C34 1.337(4)
O1 C24 1.453(3)
C1 N2 1.361(4)
C3 C4 1.381(4)
C3 C2 1.386(4)
C2 C7 1.392(4)
C2 N2 1.405(3)
N2 C19 1.458(4)
O2 C34 1.191(4)
C4 C5 1.393(4)
C5 C6 1.401(4)
C5 C9 1.511(4)
C6 C7 1.378(4)
C6 C8 1.513(4)
C26 C27 1.388(5)
C26 C25 1.396(4)
C26 C32 1.507(5)
C12 C11 1.398(5)
C12 C13 1.502(5)
C13 C14 1.494(6)
C34 C35 1.522(4)
C14 C15 1.506(6)
C16 C15 1.385(6)
C16 C17 1.506(5)
C18 C17 1.500(5)
C18 C11 1.505(5)
C20 C21 1.516(4)
C20 C19 1.522(4)
C33 C30 1.500(5)
C25 C30 1.394(4)
C25 C10 1.501(4)
C24 C19 1.513(4)
C24 C23 1.513(4)
C23 C22 1.521(4)
C21 C22 1.502(5)
C30 C29 1.388(5)
C28 C29 1.377(5)
C28 C27 1.378(5)
C28 C31 1.521(5)
C36 C35 1.521(5)
C35 C37 1.511(5)
C35 C38 1.517(5)

loop_
_geom_torsion_atom_site_label_1
_geom_torsion_atom_site_label_2
_geom_torsion_atom_site_label_3
_geom_torsion_atom_site_label_4
_geom_torsion
C3 N1 C1 N2 4.1(3)
C10 N1 C1 N2 175.7(2)
C3 N1 C1 Ir1 -164.3(2)
C10 N1 C1 Ir1 7.3(4)
C11 Ir1 C1 N1 -84.8(3)
C12 Ir1 C1 N1 -124.0(2)
C15 Ir1 C1 N1 152.9(4)
C16 Ir1 C1 N1 -6.5(6)
Cl1 Ir1 C1 N1 70.2(2)
C11 Ir1 C1 N2 109.2(3)
C12 Ir1 C1 N2 70.0(3)
C15 Ir1 C1 N2 -13.1(5)
C16 Ir1 C1 N2 -172.5(4)
Cl1 Ir1 C1 N2 -95.8(2)
C1 N1 C3 C4 174.4(3)
C10 N1 C3 C4 3.5(5)
C1 N1 C3 C2 -3.0(3)
C10 N1 C3 C2 -173.9(3)
C4 C3 C2 C7 -0.6(4)
N1 C3 C2 C7 177.3(2)
C4 C3 C2 N2 -177.1(2)
N1 C3 C2 N2 0.8(3)
N1 C1 N2 C2 -3.5(3)
Ir1 C1 N2 C2 164.5(2)
N1 C1 N2 C19 -178.0(2)
Ir1 C1 N2 C19 -10.0(4)
C3 C2 N2 C1 1.7(3)
C7 C2 N2 C1 -174.2(3)
C3 C2 N2 C19 175.9(2)
C7 C2 N2 C19 -0.1(5)
C2 C3 C4 C5 2.0(4)
N1 C3 C4 C5 -175.2(3)
C3 C4 C5 C6 -2.3(4)
C3 C4 C5 C9 175.7(3)
C4 C5 C6 C7 1.3(4)
C9 C5 C6 C7 -176.8(3)
C4 C5 C6 C8 -179.2(3)
C9 C5 C6 C8 2.8(4)
C5 C6 C7 C2 0.2(4)
C8 C6 C7 C2 -179.4(3)
C3 C2 C7 C6 -0.5(4)
N2 C2 C7 C6 174.9(3)
C1 Ir1 C12 C11 91.1(2)
C15 Ir1 C12 C11 -111.0(2)
C16 Ir1 C12 C11 -74.9(2)
Cl1 Ir1 C12 C11 -168.9(3)
C1 Ir1 C12 C13 -150.9(3)
C11 Ir1 C12 C13 118.0(4)
C15 Ir1 C12 C13 7.0(3)
C16 Ir1 C12 C13 43.2(3)
Cl1 Ir1 C12 C13 -50.8(6)
C11 C12 C13 C14 87.6(5)
Ir1 C12 C13 C14 7.0(5)
C24 O1 C34 O2 1.5(5)
C24 O1 C34 C35 -175.9(3)
C12 C13 C14 C15 -24.0(6)
C1 Ir1 C16 C15 167.4(4)
C11 Ir1 C16 C15 -112.2(3)
C12 Ir1 C16 C15 -74.3(3)
Cl1 Ir1 C16 C15 91.3(3)
C1 Ir1 C16 C17 -74.6(6)
C11 Ir1 C16 C17 5.7(3)
C12 Ir1 C16 C17 43.6(3)
C15 Ir1 C16 C17 118.0(4)
Cl1 Ir1 C16 C17 -150.7(3)
C17 C16 C15 C14 -2.0(6)
Ir1 C16 C15 C14 102.4(4)
C17 C16 C15 Ir1 -104.4(3)
C13 C14 C15 C16 -53.1(6)
C13 C14 C15 Ir1 29.0(5)
C1 Ir1 C15 C16 -170.8(3)
C11 Ir1 C15 C16 66.8(3)
C12 Ir1 C15 C16 102.9(3)
Cl1 Ir1 C15 C16 -89.2(2)
C1 Ir1 C15 C14 66.9(5)
C11 Ir1 C15 C14 -55.4(3)
C12 Ir1 C15 C14 -19.3(3)
C16 Ir1 C15 C14 -122.2(4)
Cl1 Ir1 C15 C14 148.6(3)
C27 C26 C25 C30 1.5(4)
C32 C26 C25 C30 -178.1(3)
C27 C26 C25 C10 -179.0(3)
C32 C26 C25 C10 1.4(4)
C34 O1 C24 C19 -157.4(3)
C34 O1 C24 C23 82.4(3)
O1 C24 C23 C22 173.4(3)
C19 C24 C23 C22 55.6(4)
C19 C20 C21 C22 -55.7(4)
C26 C25 C30 C29 -0.6(5)
C10 C25 C30 C29 179.9(3)
C26 C25 C30 C33 -179.9(3)
C10 C25 C30 C33 0.6(5)
C27 C28 C29 C30 0.9(6)
C31 C28 C29 C30 178.9(3)
C25 C30 C29 C28 -0.6(5)
C33 C30 C29 C28 178.7(3)
C29 C28 C27 C26 0.0(6)
C31 C28 C27 C26 -177.9(3)
C25 C26 C27 C28 -1.2(5)
C32 C26 C27 C28 178.4(3)
O2 C34 C35 C37 15.4(5)
O1 C34 C35 C37 -167.3(3)
O2 C34 C35 C38 135.0(4)
O1 C34 C35 C38 -47.7(4)
O2 C34 C35 C36 -104.2(4)
O1 C34 C35 C36 73.1(4)
C20 C21 C22 C23 56.6(4)
C24 C23 C22 C21 -56.5(4)
C11 C18 C17 C16 -25.1(5)
C15 C16 C17 C18 89.1(5)
Ir1 C16 C17 C18 8.8(5)
C13 C12 C11 C18 -1.3(6)
Ir1 C12 C11 C18 105.1(3)
C13 C12 C11 Ir1 -106.3(4)
C17 C18 C11 C12 -52.7(5)
C17 C18 C11 Ir1 30.0(4)
C1 Ir1 C11 C12 -93.5(2)
C15 Ir1 C11 C12 68.0(2)
C16 Ir1 C11 C12 102.3(2)
Cl1 Ir1 C11 C12 173.49(18)
C1 Ir1 C11 C18 145.1(3)
C12 Ir1 C11 C18 -121.4(4)
C15 Ir1 C11 C18 -53.4(3)
C16 Ir1 C11 C18 -19.1(3)
Cl1 Ir1 C11 C18 52.1(4)
C1 N1 C10 C25 154.5(3)
C3 N1 C10 C25 -35.4(4)
C30 C25 C10 N1 -58.4(4)
C26 C25 C10 N1 122.1(3)
C1 N2 C19 C24 -124.4(3)
C2 N2 C19 C24 62.1(4)
C1 N2 C19 C20 108.1(3)
C2 N2 C19 C20 -65.4(4)
O1 C24 C19 N2 57.4(3)
C23 C24 C19 N2 176.8(2)
O1 C24 C19 C20 -174.7(2)
C23 C24 C19 C20 -55.3(3)
C21 C20 C19 N2 -176.8(3)
C21 C20 C19 C24 55.1(4)
